data_7151274
loop_
_publ_author_name
'Berkessel, Albrecht'
'Mukherjee, Santanu'
'M\"uller, Thomas N'
'Cleemann, Felix'
'Roland, Katrin'
'Brandenburg, Marc'
'Neud\"orfl, J\"org-M'
'Lex, Johann'

_publ_section_title
;
 Structural optimization of thiourea-based bifunctional organocatalysts
 for the highly enantioselective dynamic kinetic resolution of
 azlactones.
;
_journal_issue 23
_journal_name_full 'Organic &amp; biomolecular chemistry'
_journal_page_first 4319
_journal_page_last 4330
_journal_paper_doi 10.1039/b607574f
_journal_volume 4
_journal_year 2006
_chemical_absolute_configuration syn
_chemical_formula_moiety 'C28 H28 F12 N4 O2, C H4 O'
_chemical_formula_sum 'C29 H32 F12 N4 O3'
_chemical_formula_weight 712.59
_chemical_name_systematic
; 
 ? 
;
_space_group_IT_number 19
_symmetry_cell_setting orthorhombic
_symmetry_space_group_name_Hall 'P 2ac 2ab'
_symmetry_space_group_name_H-M 'P 21 21 21'
_atom_sites_solution_hydrogens geom
_atom_sites_solution_primary direct
_atom_sites_solution_secondary difmap
_audit_creation_method SHELXL-97
_cell_angle_alpha 90.00
_cell_angle_beta 90.00
_cell_angle_gamma 90.00
_cell_formula_units_Z 4
_cell_length_a 10.0545(8)
_cell_length_b 15.0943(13)
_cell_length_c 21.3967(15)
_cell_measurement_reflns_used 11456
_cell_measurement_temperature 100(2)
_cell_measurement_theta_max 27.00
_cell_measurement_theta_min 2.24
_cell_volume 3247.3(4)
_computing_cell_refinement 'Nonius DENZO (Otwinowski, Minor 1997)'
_computing_data_collection 'Nonius COLLECT'
_computing_data_reduction 'Nonius DENZO (Otwinowski, Minor 1997)'
_computing_molecular_graphics 'SCHAKAL99 (E. Keller 1999)'
_computing_publication_material 'PLATON (A. L. Spek 1980-2004)'
_computing_structure_refinement 'SHELXL-97 (Sheldrick, 1997)'
_computing_structure_solution 'SHELXS-97 (Sheldrick, 1997)'
_diffrn_ambient_temperature 100(2)
_diffrn_measured_fraction_theta_full 0.986
_diffrn_measured_fraction_theta_max 0.986
_diffrn_measurement_device_type 'Nonius KappaCCD'
_diffrn_measurement_method Phi/Omega-Scans
_diffrn_radiation_monochromator graphite
_diffrn_radiation_source 'fine-focus sealed tube'
_diffrn_radiation_type MoK\a
_diffrn_radiation_wavelength 0.71073
_diffrn_reflns_av_R_equivalents 0.0726
_diffrn_reflns_av_sigmaI/netI 0.1321
_diffrn_reflns_limit_h_max 8
_diffrn_reflns_limit_h_min -12
_diffrn_reflns_limit_k_max 14
_diffrn_reflns_limit_k_min -19
_diffrn_reflns_limit_l_max 21
_diffrn_reflns_limit_l_min -27
_diffrn_reflns_number 11456
_diffrn_reflns_theta_full 27.00
_diffrn_reflns_theta_max 27.00
_diffrn_reflns_theta_min 2.24
_exptl_absorpt_coefficient_mu 0.141
_exptl_absorpt_correction_type none
_exptl_crystal_colour colourless
_exptl_crystal_density_diffrn 1.458
_exptl_crystal_density_method 'not measured'
_exptl_crystal_description plate
_exptl_crystal_F_000 1464
_exptl_crystal_size_max .2
_exptl_crystal_size_mid .2
_exptl_crystal_size_min .06
_refine_diff_density_max 0.295
_refine_diff_density_min -0.197
_refine_diff_density_rms 0.047
_refine_ls_abs_structure_details 'Flack H D (1983), Acta Cryst. A39, 876-881'
_refine_ls_abs_structure_Flack -0.5(10)
_refine_ls_extinction_method none
_refine_ls_goodness_of_fit_ref 0.879
_refine_ls_hydrogen_treatment mixed
_refine_ls_matrix_type full
_refine_ls_number_parameters 545
_refine_ls_number_reflns 3913
_refine_ls_number_restraints 0
_refine_ls_restrained_S_all 0.879
_refine_ls_R_factor_all 0.1547
_refine_ls_R_factor_gt 0.0480
_refine_ls_shift/su_max 0.029
_refine_ls_shift/su_mean 0.003
_refine_ls_structure_factor_coef Fsqd
_refine_ls_weighting_details 'calc w=1/[\s^2^(Fo^2^)+(0.0506P)^2^+0.0000P] where P=(Fo^2^+2Fc^2^)/3'
_refine_ls_weighting_scheme calc
_refine_ls_wR_factor_gt 0.0907
_refine_ls_wR_factor_ref 0.1156
_reflns_number_gt 1750
_reflns_number_total 3913
_reflns_threshold_expression >2sigma(I)
_cod_data_source_file b607574f.txt
_cod_data_source_block 5a
_cod_original_sg_symbol_H-M P212121
_cod_database_code 7151274

loop_
_symmetry_equiv_pos_as_xyz
'x, y, z'
'-x+1/2, -y, z+1/2'
'x+1/2, -y+1/2, -z'
'-x, y+1/2, -z+1/2'

loop_
_atom_site_label
_atom_site_type_symbol
_atom_site_fract_x
_atom_site_fract_y
_atom_site_fract_z
_atom_site_U_iso_or_equiv
_atom_site_adp_type
_atom_site_occupancy
_atom_site_symmetry_multiplicity
_atom_site_calc_flag
_atom_site_refinement_flags
_atom_site_disorder_assembly
_atom_site_disorder_group
F1 F 0.4814(5) -0.0657(3) 0.14748(17) 0.1173(18) Uani 1 1 d . . .
F2 F 0.5901(5) -0.1606(4) 0.19573(17) 0.1341(19) Uani 1 1 d . . .
F3 F 0.4104(5) -0.1946(3) 0.15698(18) 0.1141(16) Uani 1 1 d . . .
F4 F 0.650(3) -0.4397(7) 0.0502(11) 0.138(11) Uani 0.62(3) 1 d P . .
F5 F 0.654(4) -0.4100(8) -0.0435(12) 0.163(15) Uani 0.62(3) 1 d P . .
F6 F 0.8269(12) -0.4060(8) 0.0089(14) 0.106(7) Uani 0.62(3) 1 d P . .
F4A F 0.5830(17) -0.4261(12) -0.0018(17) 0.090(7) Uani 0.38(3) 1 d P . .
F5A F 0.764(5) -0.3969(10) -0.0431(16) 0.117(16) Uani 0.38(3) 1 d P . .
F6A F 0.747(5) -0.4268(11) 0.0529(14) 0.124(17) Uani 0.38(3) 1 d P . .
F7 F 1.5136(3) 0.49018(19) -0.36215(12) 0.0588(9) Uani 1 1 d . . .
F8 F 1.5691(3) 0.62728(18) -0.36904(13) 0.0567(9) Uani 1 1 d . . .
F9 F 1.7059(4) 0.5344(2) -0.32952(13) 0.0688(10) Uani 1 1 d . . .
F10 F 1.4608(3) 0.76031(18) -0.09268(13) 0.0540(8) Uani 1 1 d . . .
F11 F 1.6112(4) 0.7959(2) -0.15804(13) 0.0699(10) Uani 1 1 d . . .
F12 F 1.4075(5) 0.8163(2) -0.18062(17) 0.0952(15) Uani 1 1 d . . .
O1 O 0.7773(4) 0.0426(2) 0.01116(13) 0.0427(10) Uani 1 1 d . . .
O2 O 1.2975(4) 0.3466(2) -0.21072(13) 0.0427(9) Uani 1 1 d . . .
N1 N 0.7763(5) 0.0643(3) -0.0934(2) 0.0446(13) Uani 1 1 d . . .
N2 N 0.7389(5) -0.0747(3) -0.0534(2) 0.0415(12) Uani 1 1 d . . .
N3 N 1.2520(5) 0.3266(3) -0.10683(18) 0.0430(12) Uani 1 1 d . . .
N4 N 1.3558(5) 0.4523(3) -0.1388(2) 0.0446(13) Uani 1 1 d . . .
C1 C 0.8251(6) 0.1565(3) -0.0904(2) 0.0411(14) Uani 1 1 d . . .
C2 C 0.9745(6) 0.1589(3) -0.0972(2) 0.0368(13) Uani 1 1 d . . .
C3 C 1.0330(5) 0.2518(3) -0.0937(2) 0.0345(12) Uani 1 1 d . . .
C4 C 0.9575(6) 0.3122(3) -0.1403(2) 0.0421(14) Uani 1 1 d . . .
C5 C 0.8051(6) 0.3110(3) -0.1391(2) 0.0472(14) Uani 1 1 d . . .
C6 C 0.7599(7) 0.2131(4) -0.1408(3) 0.0454(15) Uani 1 1 d . . .
C7 C 1.1783(6) 0.2437(3) -0.1126(2) 0.0424(15) Uani 1 1 d . . .
C8 C 1.0259(6) 0.2879(3) -0.0253(2) 0.0479(15) Uani 1 1 d . . .
H8A H 1.0893 0.2556 0.0009 0.072 Uiso 1 1 calc R . .
H8B H 0.9357 0.2797 -0.0089 0.072 Uiso 1 1 calc R . .
H8C H 1.0482 0.3511 -0.0251 0.072 Uiso 1 1 calc R . .
C9 C 0.7556(6) 0.3550(4) -0.1992(3) 0.0696(18) Uani 1 1 d . . .
H9A H 0.6584 0.3514 -0.2010 0.104 Uiso 1 1 calc R . .
H9B H 0.7938 0.3245 -0.2354 0.104 Uiso 1 1 calc R . .
H9C H 0.7830 0.4173 -0.1996 0.104 Uiso 1 1 calc R . .
C10 C 0.7436(6) 0.3613(4) -0.0849(3) 0.0602(16) Uani 1 1 d . . .
H10A H 0.7810 0.4212 -0.0832 0.090 Uiso 1 1 calc R . .
H10B H 0.7631 0.3302 -0.0457 0.090 Uiso 1 1 calc R . .
H10C H 0.6471 0.3649 -0.0908 0.090 Uiso 1 1 calc R . .
C11 C 0.7653(6) 0.0133(3) -0.0428(2) 0.0399(13) Uani 1 1 d . . .
C12 C 1.2997(5) 0.3736(3) -0.1557(2) 0.0402(13) Uani 1 1 d . . .
C13 C 0.6980(5) -0.1365(3) -0.0078(2) 0.0411(13) Uani 1 1 d . . .
C14 C 0.6282(6) -0.1110(4) 0.0456(2) 0.0455(15) Uani 1 1 d . . .
C15 C 0.5874(6) -0.1748(3) 0.0873(2) 0.0512(15) Uani 1 1 d . . .
C16 C 0.6093(7) -0.2639(4) 0.0771(3) 0.0580(17) Uani 1 1 d . . .
C17 C 0.6781(6) -0.2892(3) 0.0227(3) 0.0503(16) Uani 1 1 d . . .
C18 C 0.7233(6) -0.2259(3) -0.0191(2) 0.0433(14) Uani 1 1 d . . .
C19 C 0.5165(8) -0.1482(4) 0.1453(3) 0.0673(19) Uani 1 1 d . . .
C20 C 0.6993(10) -0.3853(4) 0.0095(3) 0.0624(18) Uani 1 1 d . . .
C21 C 1.4143(5) 0.5177(3) -0.1757(2) 0.0376(13) Uani 1 1 d . . .
C22 C 1.4624(6) 0.5034(3) -0.2361(2) 0.0404(13) Uani 1 1 d . . .
C23 C 1.5211(5) 0.5736(3) -0.2679(2) 0.0411(13) Uani 1 1 d . . .
C24 C 1.5315(6) 0.6568(4) -0.2417(2) 0.0437(14) Uani 1 1 d . . .
C25 C 1.4838(5) 0.6700(3) -0.1820(2) 0.0420(14) Uani 1 1 d . . .
C26 C 1.4256(5) 0.6020(3) -0.1497(2) 0.0396(14) Uani 1 1 d . . .
C27 C 1.5763(6) 0.5555(3) -0.3313(2) 0.0464(15) Uani 1 1 d . . .
C28 C 1.4899(7) 0.7593(4) -0.1532(3) 0.0535(16) Uani 1 1 d . . .
O3 O 1.8183(5) 0.9241(3) -0.18620(16) 0.0573(12) Uani 1 1 d . . .
C29 C 1.9540(7) 0.9328(4) -0.2023(3) 0.0633(17) Uani 1 1 d . . .
H29A H 1.9620 0.9690 -0.2402 0.095 Uiso 1 1 calc R . .
H29B H 1.9921 0.8741 -0.2100 0.095 Uiso 1 1 calc R . .
H29C H 2.0020 0.9615 -0.1680 0.095 Uiso 1 1 calc R . .
H1A H 0.786(4) 0.178(3) -0.047(2) 0.036(12) Uiso 1 1 d . . .
H2A H 0.997(5) 0.132(3) -0.135(2) 0.054(16) Uiso 1 1 d . . .
H2B H 1.008(5) 0.110(3) -0.065(2) 0.045(14) Uiso 1 1 d . . .
H4A H 0.987(4) 0.295(2) -0.1806(17) 0.014(10) Uiso 1 1 d . . .
H4B H 0.984(4) 0.379(3) -0.1311(18) 0.036(12) Uiso 1 1 d . . .
H5A H 0.792(4) 0.183(3) -0.187(2) 0.047(13) Uiso 1 1 d . . .
H5B H 0.677(5) 0.213(3) -0.135(2) 0.025(15) Uiso 1 1 d . . .
H7A H 1.225(4) 0.193(3) -0.0841(19) 0.043(13) Uiso 1 1 d . . .
H7B H 1.189(5) 0.230(3) -0.160(2) 0.062(16) Uiso 1 1 d . . .
H14 H 0.619(4) -0.042(3) 0.0485(19) 0.038(13) Uiso 1 1 d . . .
H16 H 0.582(5) -0.305(3) 0.107(2) 0.046(16) Uiso 1 1 d . . .
H18 H 0.782(5) -0.250(3) -0.053(2) 0.052(15) Uiso 1 1 d . . .
H22 H 1.453(4) 0.441(3) -0.2574(18) 0.041(13) Uiso 1 1 d . . .
H24 H 1.576(5) 0.701(3) -0.2610(19) 0.033(14) Uiso 1 1 d . . .
H26 H 1.396(5) 0.614(3) -0.107(2) 0.041(14) Uiso 1 1 d . . .
H1 H 0.762(5) 0.047(3) -0.129(2) 0.045(17) Uiso 1 1 d . . .
H2 H 0.761(5) -0.094(3) -0.090(2) 0.031(14) Uiso 1 1 d . . .
H3 H 1.250(5) 0.362(3) -0.071(2) 0.045(15) Uiso 1 1 d . . .
H4 H 1.354(4) 0.464(3) -0.1049(17) 0.014(13) Uiso 1 1 d . . .
H3A H 1.783(9) 0.900(5) -0.218(4) 0.15(4) Uiso 1 1 d . . .

loop_
_atom_site_aniso_label
_atom_site_aniso_U_11
_atom_site_aniso_U_22
_atom_site_aniso_U_33
_atom_site_aniso_U_23
_atom_site_aniso_U_13
_atom_site_aniso_U_12
F1 0.200(5) 0.064(3) 0.088(3) -0.002(2) 0.074(3) 0.010(3)
F2 0.130(4) 0.227(6) 0.045(2) -0.015(3) 0.000(3) 0.032(4)
F3 0.116(4) 0.126(4) 0.100(3) -0.034(3) 0.054(3) -0.049(3)
F4 0.21(2) 0.035(5) 0.17(2) 0.018(7) 0.102(18) 0.008(9)
F5 0.31(3) 0.035(6) 0.144(19) -0.015(9) -0.14(2) 0.007(13)
F6 0.079(8) 0.051(6) 0.186(19) -0.024(8) 0.016(9) 0.011(4)
F4A 0.084(13) 0.063(9) 0.123(18) 0.020(11) -0.014(12) -0.012(7)
F5A 0.22(3) 0.028(6) 0.11(2) -0.009(11) 0.07(2) -0.016(14)
F6A 0.21(4) 0.051(9) 0.11(2) 0.019(11) -0.12(3) -0.001(16)
F7 0.081(3) 0.0483(18) 0.0470(16) -0.0048(15) 0.0170(18) -0.0150(18)
F8 0.072(3) 0.0469(17) 0.0516(17) 0.0136(15) 0.0136(18) -0.0031(17)
F9 0.053(3) 0.087(3) 0.066(2) 0.0080(18) 0.0132(19) 0.017(2)
F10 0.067(2) 0.0446(17) 0.0501(17) -0.0092(15) 0.0051(17) -0.0119(16)
F11 0.094(3) 0.070(2) 0.0455(17) -0.0084(16) 0.0135(19) -0.042(2)
F12 0.151(4) 0.0414(19) 0.094(3) -0.0080(19) -0.059(3) 0.010(2)
O1 0.064(3) 0.0353(19) 0.0286(17) -0.0040(16) -0.0017(18) -0.0044(18)
O2 0.057(3) 0.040(2) 0.0312(18) -0.0021(16) 0.0075(17) -0.0070(18)
N1 0.058(4) 0.045(3) 0.031(2) -0.008(2) 0.004(2) -0.014(2)
N2 0.058(4) 0.034(3) 0.032(2) -0.005(2) 0.002(2) -0.004(2)
N3 0.059(4) 0.039(3) 0.032(2) -0.003(2) 0.005(2) -0.007(2)
N4 0.069(4) 0.038(3) 0.027(2) -0.008(2) 0.008(2) -0.013(2)
C1 0.052(4) 0.036(3) 0.035(3) -0.001(3) -0.002(3) -0.006(3)
C2 0.044(4) 0.029(3) 0.038(3) -0.002(3) 0.010(3) -0.001(3)
C3 0.036(4) 0.038(3) 0.030(2) 0.004(2) -0.002(3) -0.002(3)
C4 0.057(4) 0.035(3) 0.034(3) 0.007(3) -0.003(3) 0.001(3)
C5 0.038(4) 0.044(3) 0.059(3) 0.016(3) -0.001(3) -0.005(3)
C6 0.032(4) 0.051(4) 0.053(4) 0.006(3) 0.001(3) 0.003(3)
C7 0.054(5) 0.034(3) 0.039(3) -0.002(3) -0.001(3) -0.005(3)
C8 0.054(4) 0.050(3) 0.040(3) 0.002(3) -0.004(3) 0.001(3)
C9 0.066(5) 0.063(4) 0.080(4) 0.027(3) -0.016(4) -0.004(4)
C10 0.052(4) 0.049(3) 0.079(4) 0.002(3) 0.005(4) 0.007(3)
C11 0.046(4) 0.032(3) 0.042(3) -0.005(3) 0.004(3) -0.007(3)
C12 0.044(4) 0.037(3) 0.039(3) -0.001(3) 0.002(3) -0.002(3)
C13 0.045(4) 0.038(3) 0.040(3) -0.003(3) -0.006(3) -0.005(3)
C14 0.050(4) 0.043(4) 0.043(3) -0.004(3) 0.000(3) -0.006(3)
C15 0.061(5) 0.044(3) 0.048(3) -0.004(3) 0.003(3) -0.012(3)
C16 0.076(5) 0.050(4) 0.048(3) 0.008(3) -0.001(3) -0.014(4)
C17 0.057(4) 0.038(3) 0.056(3) -0.002(3) -0.011(3) -0.004(3)
C18 0.051(4) 0.039(3) 0.040(3) -0.006(3) -0.004(3) 0.000(3)
C19 0.090(6) 0.058(4) 0.055(4) 0.003(3) 0.012(4) -0.023(4)
C20 0.075(7) 0.048(4) 0.065(5) 0.009(4) -0.008(5) -0.001(5)
C21 0.039(4) 0.035(3) 0.039(3) 0.004(3) -0.007(3) -0.004(3)
C22 0.046(4) 0.036(3) 0.039(3) 0.001(3) 0.001(3) -0.001(3)
C23 0.038(4) 0.043(3) 0.042(3) 0.006(3) 0.005(3) -0.001(3)
C24 0.043(4) 0.042(3) 0.046(3) 0.010(3) 0.001(3) -0.006(3)
C25 0.046(4) 0.039(3) 0.041(3) 0.003(3) -0.003(3) -0.004(3)
C26 0.042(4) 0.041(3) 0.036(3) 0.003(3) -0.004(3) -0.006(3)
C27 0.055(5) 0.038(3) 0.046(3) 0.007(3) 0.007(3) 0.000(3)
C28 0.063(5) 0.041(3) 0.057(4) -0.002(3) -0.008(3) -0.012(3)
O3 0.071(4) 0.063(3) 0.038(2) -0.014(2) 0.013(2) -0.018(2)
C29 0.067(5) 0.066(4) 0.057(3) -0.010(3) 0.009(4) -0.006(4)

loop_
_atom_type_symbol
_atom_type_description
_atom_type_scat_dispersion_real
_atom_type_scat_dispersion_imag
_atom_type_scat_source
C C 0.0033 0.0016 'International Tables Vol C Tables 4.2.6.8 and 6.1.1.4'
H H 0.0000 0.0000 'International Tables Vol C Tables 4.2.6.8 and 6.1.1.4'
N N 0.0061 0.0033 'International Tables Vol C Tables 4.2.6.8 and 6.1.1.4'
O O 0.0106 0.0060 'International Tables Vol C Tables 4.2.6.8 and 6.1.1.4'
F F 0.0171 0.0103 'International Tables Vol C Tables 4.2.6.8 and 6.1.1.4'

loop_
_geom_angle_atom_site_label_1
_geom_angle_atom_site_label_2
_geom_angle_atom_site_label_3
_geom_angle
_geom_angle_site_symmetry_1
_geom_angle_site_symmetry_3
_geom_angle_publ_flag
F6A F4 C20 62.5(14) . . ?
F6A F4 F4A 121(2) . . ?
C20 F4 F4A 61.9(9) . . ?
F5A F5 F4A 129(2) . . ?
F5A F5 C20 66.1(14) . . ?
F4A F5 C20 66.5(13) . . ?
F6A F6 F5A 110.6(16) . . ?
F6A F6 C20 56.0(10) . . ?
F5A F6 C20 60.2(12) . . ?
F5 F4A F4 111.4(19) . . ?
F5 F4A C20 60.5(11) . . ?
F4 F4A C20 58.4(10) . . ?
F5 F5A F6 118(2) . . ?
F5 F5A C20 62.9(15) . . ?
F6 F5A C20 61.0(13) . . ?
F4 F6A C20 70.7(14) . . ?
F4 F6A F6 128(2) . . ?
C20 F6A F6 63.8(13) . . ?
C11 N1 C1 122.4(4) . . ?
C11 N1 H1 124(3) . . ?
C1 N1 H1 114(3) . . ?
C11 N2 C13 125.6(4) . . ?
C11 N2 H2 115(3) . . ?
C13 N2 H2 119(3) . . ?
C12 N3 C7 124.3(4) . . ?
C12 N3 H3 110(3) . . ?
C7 N3 H3 124(3) . . ?
C12 N4 C21 129.8(4) . . ?
C12 N4 H4 117(3) . . ?
C21 N4 H4 114(3) . . ?
N1 C1 C2 110.4(4) . . ?
N1 C1 C6 110.7(4) . . ?
C2 C1 C6 110.2(5) . . ?
N1 C1 H1A 102(2) . . ?
C2 C1 H1A 117(2) . . ?
C6 C1 H1A 107(2) . . ?
C1 C2 C3 113.7(4) . . ?
C1 C2 H2A 108(3) . . ?
C3 C2 H2A 110(3) . . ?
C1 C2 H2B 104(3) . . ?
C3 C2 H2B 119(2) . . ?
H2A C2 H2B 100(4) . . ?
C7 C3 C2 106.5(4) . . ?
C7 C3 C4 110.3(4) . . ?
C2 C3 C4 108.7(4) . . ?
C7 C3 C8 108.7(4) . . ?
C2 C3 C8 110.4(4) . . ?
C4 C3 C8 112.0(4) . . ?
C5 C4 C3 118.1(4) . . ?
C5 C4 H4A 109(2) . . ?
C3 C4 H4A 106(2) . . ?
C5 C4 H4B 105(2) . . ?
C3 C4 H4B 108(2) . . ?
H4A C4 H4B 111(3) . . ?
C10 C5 C9 107.0(4) . . ?
C10 C5 C4 114.5(5) . . ?
C9 C5 C4 107.8(4) . . ?
C10 C5 C6 112.1(5) . . ?
C9 C5 C6 107.4(5) . . ?
C4 C5 C6 107.7(5) . . ?
C1 C6 C5 113.1(5) . . ?
C1 C6 H5A 106(2) . . ?
C5 C6 H5A 108(2) . . ?
C1 C6 H5B 109(3) . . ?
C5 C6 H5B 106(3) . . ?
H5A C6 H5B 114(4) . . ?
N3 C7 C3 113.3(4) . . ?
N3 C7 H7A 110(2) . . ?
C3 C7 H7A 109(2) . . ?
N3 C7 H7B 102(3) . . ?
C3 C7 H7B 112(3) . . ?
H7A C7 H7B 111(3) . . ?
C3 C8 H8A 109.5 . . ?
C3 C8 H8B 109.5 . . ?
H8A C8 H8B 109.5 . . ?
C3 C8 H8C 109.5 . . ?
H8A C8 H8C 109.5 . . ?
H8B C8 H8C 109.5 . . ?
C5 C9 H9A 109.5 . . ?
C5 C9 H9B 109.5 . . ?
H9A C9 H9B 109.5 . . ?
C5 C9 H9C 109.5 . . ?
H9A C9 H9C 109.5 . . ?
H9B C9 H9C 109.5 . . ?
C5 C10 H10A 109.5 . . ?
C5 C10 H10B 109.5 . . ?
H10A C10 H10B 109.5 . . ?
C5 C10 H10C 109.5 . . ?
H10A C10 H10C 109.5 . . ?
H10B C10 H10C 109.5 . . ?
O1 C11 N1 122.8(5) . . ?
O1 C11 N2 121.0(5) . . ?
N1 C11 N2 116.2(4) . . ?
O2 C12 N3 123.6(5) . . ?
O2 C12 N4 122.9(5) . . ?
N3 C12 N4 113.4(4) . . ?
C14 C13 C18 120.0(5) . . ?
C14 C13 N2 122.1(5) . . ?
C18 C13 N2 117.8(5) . . ?
C15 C14 C13 119.3(5) . . ?
C15 C14 H14 129(2) . . ?
C13 C14 H14 112(2) . . ?
C14 C15 C16 122.1(5) . . ?
C14 C15 C19 119.7(5) . . ?
C16 C15 C19 118.2(5) . . ?
C15 C16 C17 118.3(6) . . ?
C15 C16 H16 120(3) . . ?
C17 C16 H16 122(3) . . ?
C18 C17 C16 120.5(5) . . ?
C18 C17 C20 120.1(6) . . ?
C16 C17 C20 119.4(6) . . ?
C17 C18 C13 119.7(5) . . ?
C17 C18 H18 114(3) . . ?
C13 C18 H18 126(3) . . ?
F1 C19 F3 106.7(6) . . ?
F1 C19 F2 105.1(6) . . ?
F3 C19 F2 103.1(5) . . ?
F1 C19 C15 114.8(5) . . ?
F3 C19 C15 114.0(5) . . ?
F2 C19 C15 112.0(6) . . ?
F6A C20 F5 131.8(11) . . ?
F6A C20 F4 46.8(12) . . ?
F5 C20 F4 106.0(13) . . ?
F6A C20 F5A 113.1(19) . . ?
F5 C20 F5A 51.0(11) . . ?
F4 C20 F5A 133.0(9) . . ?
F6A C20 F6 60.2(17) . . ?
F5 C20 F6 105.4(14) . . ?
F4 C20 F6 103.3(10) . . ?
F5A C20 F6 58.8(16) . . ?
F6A C20 F4A 104.1(14) . . ?
F5 C20 F4A 53.1(11) . . ?
F4 C20 F4A 59.6(10) . . ?
F5A C20 F4A 102.3(16) . . ?
F6 C20 F4A 137.3(9) . . ?
F6A C20 C17 114.3(10) . . ?
F5 C20 C17 113.7(8) . . ?
F4 C20 C17 115.7(8) . . ?
F5A C20 C17 111.3(9) . . ?
F6 C20 C17 111.8(7) . . ?
F4A C20 C17 110.8(10) . . ?
C26 C21 N4 117.0(4) . . ?
C26 C21 C22 118.9(5) . . ?
N4 C21 C22 124.1(4) . . ?
C23 C22 C21 118.8(4) . . ?
C23 C22 H22 121(2) . . ?
C21 C22 H22 120(2) . . ?
C24 C23 C22 121.8(5) . . ?
C24 C23 C27 120.5(5) . . ?
C22 C23 C27 117.7(4) . . ?
C25 C24 C23 118.8(5) . . ?
C25 C24 H24 119(3) . . ?
C23 C24 H24 122(3) . . ?
C26 C25 C24 120.6(5) . . ?
C26 C25 C28 119.3(5) . . ?
C24 C25 C28 120.1(5) . . ?
C25 C26 C21 121.1(5) . . ?
C25 C26 H26 118(3) . . ?
C21 C26 H26 121(3) . . ?
F9 C27 F7 107.2(4) . . ?
F9 C27 F8 105.1(4) . . ?
F7 C27 F8 105.7(4) . . ?
F9 C27 C23 112.3(5) . . ?
F7 C27 C23 113.9(5) . . ?
F8 C27 C23 112.1(4) . . ?
F10 C28 F12 106.6(5) . . ?
F10 C28 F11 105.7(4) . . ?
F12 C28 F11 105.3(5) . . ?
F10 C28 C25 114.0(5) . . ?
F12 C28 C25 112.2(5) . . ?
F11 C28 C25 112.3(5) . . ?
C29 O3 H3A 104(6) . . ?
O3 C29 H29A 109.5 . . ?
O3 C29 H29B 109.5 . . ?
H29A C29 H29B 109.5 . . ?
O3 C29 H29C 109.5 . . ?
H29A C29 H29C 109.5 . . ?
H29B C29 H29C 109.5 . . ?

loop_
_geom_bond_atom_site_label_1
_geom_bond_atom_site_label_2
_geom_bond_distance
_geom_bond_site_symmetry_2
_geom_bond_publ_flag
F1 C19 1.294(7) . ?
F2 C19 1.321(7) . ?
F3 C19 1.300(7) . ?
F4 F6A 1.00(2) . ?
F4 C20 1.297(12) . ?
F4 F4A 1.31(2) . ?
F5 F5A 1.11(3) . ?
F5 F4A 1.17(2) . ?
F5 C20 1.275(14) . ?
F6 F6A 1.28(3) . ?
F6 F5A 1.29(3) . ?
F6 C20 1.320(12) . ?
F4A C20 1.343(17) . ?
F5A C20 1.310(19) . ?
F6A C20 1.219(16) . ?
F7 C27 1.344(6) . ?
F8 C27 1.352(5) . ?
F9 C27 1.342(6) . ?
F10 C28 1.327(6) . ?
F11 C28 1.343(6) . ?
F12 C28 1.332(6) . ?
O1 C11 1.243(5) . ?
O2 C12 1.245(5) . ?
N1 C11 1.333(6) . ?
N1 C1 1.477(6) . ?
N1 H1 0.81(5) . ?
N2 C11 1.373(6) . ?
N2 C13 1.410(6) . ?
N2 H2 0.85(4) . ?
N3 C12 1.352(6) . ?
N3 C7 1.460(6) . ?
N3 H3 0.93(5) . ?
N4 C12 1.365(6) . ?
N4 C21 1.394(6) . ?
N4 H4 0.75(4) . ?
C1 C2 1.510(7) . ?
C1 C6 1.525(7) . ?
C1 H1A 1.06(4) . ?
C2 C3 1.522(7) . ?
C2 H2A 0.93(5) . ?
C2 H2B 1.07(5) . ?
C3 C7 1.521(8) . ?
C3 C4 1.549(7) . ?
C3 C8 1.563(6) . ?
C4 C5 1.533(8) . ?
C4 H4A 0.95(4) . ?
C4 H4B 1.06(4) . ?
C5 C10 1.517(7) . ?
C5 C9 1.531(7) . ?
C5 C6 1.546(7) . ?
C6 H5A 1.14(4) . ?
C6 H5B 0.85(4) . ?
C7 H7A 1.08(5) . ?
C7 H7B 1.03(5) . ?
C8 H8A 0.9800 . ?
C8 H8B 0.9800 . ?
C8 H8C 0.9800 . ?
C9 H9A 0.9800 . ?
C9 H9B 0.9800 . ?
C9 H9C 0.9800 . ?
C10 H10A 0.9800 . ?
C10 H10B 0.9800 . ?
C10 H10C 0.9800 . ?
C13 C14 1.395(7) . ?
C13 C18 1.396(7) . ?
C14 C15 1.375(7) . ?
C14 H14 1.05(4) . ?
C15 C16 1.380(7) . ?
C15 C19 1.487(8) . ?
C16 C17 1.407(8) . ?
C16 H16 0.92(5) . ?
C17 C18 1.384(7) . ?
C17 C20 1.493(8) . ?
C18 H18 1.00(5) . ?
C21 C26 1.393(6) . ?
C21 C22 1.396(6) . ?
C22 C23 1.391(6) . ?
C22 H22 1.05(4) . ?
C23 C24 1.381(7) . ?
C23 C27 1.491(6) . ?
C24 C25 1.379(7) . ?
C24 H24 0.90(4) . ?
C25 C26 1.369(6) . ?
C25 C28 1.483(7) . ?
C26 H26 0.97(4) . ?
O3 C29 1.414(7) . ?
O3 H3A 0.85(8) . ?
C29 H29A 0.9800 . ?
C29 H29B 0.9800 . ?
C29 H29C 0.9800 . ?
